data_2106273
loop_
_publ_author_name
'Catti, M.'
'Ferraris, G.'
'Ivaldi, G.'

_publ_section_title
;
 Disorder of (H P O4)2- and of hydrogen bonds in the structure of beta-Na2
 H P O4 (H2 O)12
;
_journal_name_full 'Acta Crystallographica B (24,1968-38,1982)'
_journal_page_first 369
_journal_page_last 373
_journal_volume 34
_journal_year 1978
_chemical_formula_sum 'H25 Na2 O16 P'
_chemical_name_systematic 'Na2 (H P O4) (H2 O)12'
_space_group_IT_number 15
_symmetry_space_group_name_Hall '-C 2yc'
_symmetry_space_group_name_H-M 'C 1 2/c 1'
_cell_angle_alpha 90
_cell_angle_beta 121.39
_cell_angle_gamma 90
_cell_formula_units_Z 4
_cell_length_a 15.718
_cell_length_b 9.018
_cell_length_c 12.769
_cell_volume 1545.041
_citation_journal_id_ASTM ACBCAR
_cod_data_source_file Catti_ACBCAR_1978_1074.cif
_cod_data_source_block H25Na2O16P1
_cod_original_formula_sum 'H25 Na2 O16 P1'
_cod_database_code 2106273

loop_
_symmetry_equiv_pos_as_xyz
x,y,z
-x,y,-z+1/2
-x,-y,-z
x,-y,z-1/2
x+1/2,y+1/2,z
-x+1/2,y+1/2,-z+1/2
-x+1/2,-y+1/2,-z
x+1/2,-y+1/2,z-1/2

loop_
_atom_site_label
_atom_site_type_symbol
_atom_site_fract_x
_atom_site_fract_y
_atom_site_fract_z
_atom_site_occupancy
_atom_site_U_iso_or_equiv
H6 H+1 1.01 0.76 0.37 1 0.0
H18 H+1 0.03 0.58 0.37 0.5 0.0
H17 H+1 0.83 0.32 0.36 0.5 0.0
H13 H+1 0.76 0.78 0.045 0.5 0.0
O8 O-2 0.7762 0.6569 0.3778 1 0.0
H15 H+1 0.82 0.615 0.455 0.5 0.0
H12 H+1 0.73 0.81 0.12 0.5 0.0
O5 O-2 0.6604 0.4541 0.0983 1 0.0
O3 O-2 0.4019 0.5555 0.2456 0.5 0.0
H14 H+1 0.785 0.75 0.385 0.5 0.0
O7 O-2 0.7799 0.7776 0.1216 1 0.0
H3 H+1 0.825 0.855 0.145 1 0.0
O1 O-2 0.5758 0.452 0.356 0.5 0.0
H19 H+1 0.02 0.66 0.455 0.5 0.0
O2 O-2 0.4818 0.463 0.1305 0.5 0.0
H7 H+1 0.42 0.49 0.05 0.5 0.0
H11 H+1 0.93 0.51 0.13 0.5 0.0
O10 O-2 0.9898 0.666 0.3776 1 0.0
O9 O-2 0.8898 0.3398 0.3683 1 0.0
H1 H+1 0.62 0.465 0.13 1 0.0
H16 H+1 0.935 0.345 0.44 0.5 0.0
H10 H+1 0.84 0.425 0.035 0.5 0.0
H4 H+1 0.715 0.635 0.35 1 0.0
O4 O-2 0.5403 0.6999 0.251 0.5 0.0
H5 H+1 0.91 0.27 0.335 1 0.0
H9 H+1 0.675 0.355 0.105 0.5 0.0
O6 O-2 0.8868 0.4424 0.1195 1 0.0
P1 P+5 0.5 0.54766 0.25 1 0.0
Na1 Na+1 0.82878 0.55886 0.24214 1 0.0
H2 H+1 0.915 0.36 0.155 1 0.0
H8 H+1 0.625 0.485 0.015 0.5 0.0
